data_2104331
loop_
_publ_author_name
'Bartalucci, Giuditta'
'Fisher, Stuart'
'Helliwell, John R.'
'Helliwell, Madeleine'
'Liaaen-Jensen, Synn\/ove'
'Warren, John E.'
'Wilkinson, James'

_publ_section_title
;
 X-ray crystal structures of diacetates of 6-s-<i>cis</i> and
 6-s-<i>trans</i> astaxanthin and of 7,8-didehydroastaxanthin and
 7,8,7',8'-tetradehydroastaxanthin: comparison with free and
 protein-bound astaxanthins
;
_journal_coeditor_code RY5026
_journal_issue 2
_journal_name_full 'Acta Crystallographica Section B'
_journal_page_first 238
_journal_page_last 247
_journal_paper_doi 10.1107/S0108768109004649
_journal_volume 65
_journal_year 2009
_chemical_formula_moiety 'C44 H56 O6, 0.44(C4 H8 O2)'
_chemical_formula_sum 'C45.76 H59.52 O6.88'
_chemical_formula_weight 719.59
_chemical_name_systematic
;
 ?
;
_space_group_IT_number 15
_symmetry_cell_setting monoclinic
_symmetry_space_group_name_Hall '-C 2yc'
_symmetry_space_group_name_H-M 'C 1 2/c 1'
_atom_sites_solution_hydrogens geom
_atom_sites_solution_primary direct
_atom_sites_solution_secondary difmap
_audit_creation_method SHELXL-97
_cell_angle_alpha 90.00
_cell_angle_beta 101.7960(10)
_cell_angle_gamma 90.00
_cell_formula_units_Z 4
_cell_length_a 12.9673(15)
_cell_length_b 10.7883(13)
_cell_length_c 30.264(4)
_cell_measurement_reflns_used 4444
_cell_measurement_temperature 100(2)
_cell_measurement_theta_max 26.37
_cell_measurement_theta_min 2.48
_cell_volume 4144.4(9)
_computing_cell_refinement 'Bruker SMART'
_computing_data_collection 'Bruker SMART'
_computing_data_reduction 'Bruker SAINT'
_computing_molecular_graphics 'Bruker SHELXTL; PLATON (Spek,2003)'
_computing_publication_material 'Bruker SHELXTL; PLATON (Spek,2003)'
_computing_structure_refinement 'SHELXL-97 (Sheldrick, 2008)'
_computing_structure_solution 'SHELXS-97 (Sheldrick, 2008)'
_diffrn_ambient_temperature 100(2)
_diffrn_measured_fraction_theta_full 0.997
_diffrn_measured_fraction_theta_max 0.997
_diffrn_measurement_device_type 'Bruker APEX CCD area detector'
_diffrn_measurement_method 'phi and omega scans'
_diffrn_radiation_monochromator graphite
_diffrn_radiation_source 'fine-focus sealed tube'
_diffrn_radiation_type MoK\a
_diffrn_radiation_wavelength 0.71073
_diffrn_reflns_av_R_equivalents 0.0761
_diffrn_reflns_av_sigmaI/netI 0.0530
_diffrn_reflns_limit_h_max 15
_diffrn_reflns_limit_h_min -15
_diffrn_reflns_limit_k_max 12
_diffrn_reflns_limit_k_min -12
_diffrn_reflns_limit_l_max 35
_diffrn_reflns_limit_l_min -35
_diffrn_reflns_number 13064
_diffrn_reflns_theta_full 25.03
_diffrn_reflns_theta_max 25.03
_diffrn_reflns_theta_min 2.48
_exptl_absorpt_coefficient_mu 0.076
_exptl_absorpt_correction_type none
_exptl_crystal_colour orange
_exptl_crystal_density_diffrn 1.153
_exptl_crystal_density_method 'not measured'
_exptl_crystal_description plate
_exptl_crystal_F_000 1556
_exptl_crystal_size_max 0.60
_exptl_crystal_size_mid 0.60
_exptl_crystal_size_min 0.05
_refine_diff_density_max 0.536
_refine_diff_density_min -0.282
_refine_ls_extinction_method none
_refine_ls_goodness_of_fit_ref 1.109
_refine_ls_hydrogen_treatment constr
_refine_ls_matrix_type full
_refine_ls_number_parameters 304
_refine_ls_number_reflns 3632
_refine_ls_number_restraints 117
_refine_ls_restrained_S_all 1.112
_refine_ls_R_factor_all 0.1003
_refine_ls_R_factor_gt 0.0854
_refine_ls_shift/su_max 0.000
_refine_ls_shift/su_mean 0.000
_refine_ls_structure_factor_coef Fsqd
_refine_ls_weighting_details 'calc w=1/[\s^2^(Fo^2^)+(0.0625P)^2^+15.0678P] where P=(Fo^2^+2Fc^2^)/3'
_refine_ls_weighting_scheme calc
_refine_ls_wR_factor_gt 0.2111
_refine_ls_wR_factor_ref 0.2179
_reflns_number_gt 2913
_reflns_number_total 3632
_reflns_threshold_expression >2sigma(I)
_cod_data_source_file ry5026.cif
_cod_data_source_block s-cis-1
_cod_depositor_comments
;
The following automatic conversions were performed:
'_symmetry_cell_setting' value 'Monoclinic' changed to 'monoclinic'
according to '/home/saulius/struct/CIF-dictionaries/cif_core.dic'
dictionary named 'cif_core.dic' version 2.4.1 from 2010-06-29.

Automatic conversion script
Id: cif_fix_enum 1527 2010-12-29 10:47:43Z saulius 

The following automatic conversions were performed:

'_symmetry_cell_setting' value 'Monoclinic' changed to 'monoclinic'
according to /home/saulius/struct/CIF-dictionaries/cif_core.dic
dictionary named 'cif_core.dic' version 2.4.1 from 2010-06-29.

Automatic conversion script
Id: cif_fix_values 1715 2011-07-08 13:25:40Z adriana 
;
_cod_original_cell_volume 4144.3(8)
_cod_original_sg_symbol_Hall -C2yc
_cod_original_sg_symbol_H-M C2/c
_cod_database_code 2104331
_cod_database_fobs_code 2104331

loop_
_symmetry_equiv_pos_as_xyz
'x, y, z'
'-x, y, -z+1/2'
'x+1/2, y+1/2, z'
'-x+1/2, y+1/2, -z+1/2'
'-x, -y, -z'
'x, -y, z-1/2'
'-x+1/2, -y+1/2, -z'
'x+1/2, -y+1/2, z-1/2'

loop_
_atom_site_type_symbol
_atom_site_label
_atom_site_fract_x
_atom_site_fract_y
_atom_site_fract_z
_atom_site_U_iso_or_equiv
_atom_site_adp_type
_atom_site_calc_flag
_atom_site_refinement_flags
_atom_site_occupancy
_atom_site_disorder_assembly
_atom_site_disorder_group
O O3 0.8438(2) 0.5392(4) 0.76819(10) 0.0500(10) Uani d PDU 0.743(4) A 1
O O4 0.6749(3) 0.6950(6) 0.75060(14) 0.0599(13) Uani d PDU 0.743(4) A 1
O O21 0.7427(3) 0.4588(7) 0.81238(14) 0.0756(15) Uani d PDU 0.743(4) A 1
C C1 0.7275(3) 0.4789(4) 0.64577(11) 0.0438(9) Uani d PDU 0.743(4) A 1
C C2 0.8081(4) 0.5029(8) 0.68898(18) 0.0405(14) Uani d PDU 0.743(4) A 1
H H2A 0.8608 0.4352 0.6933 0.049 Uiso calc PR 0.743(4) A 1
H H2B 0.8456 0.5812 0.6857 0.049 Uiso calc PR 0.743(4) A 1
C C3 0.7618(4) 0.5114(5) 0.72946(15) 0.0462(11) Uani d PDU 0.743(4) A 1
H H3 0.7279 0.4307 0.7343 0.055 Uiso calc PR 0.743(4) A 1
C C4 0.6796(4) 0.6138(6) 0.72271(16) 0.0457(13) Uani d PDU 0.743(4) A 1
C C21 0.8211(5) 0.5079(6) 0.80802(18) 0.0496(13) Uani d PDU 0.743(4) A 1
C C22 0.9124(4) 0.5375(5) 0.84551(16) 0.0503(13) Uani d PDU 0.743(4) A 1
H H22A 0.8883 0.5411 0.8741 0.075 Uiso calc PR 0.743(4) A 1
H H22B 0.9423 0.6178 0.8397 0.075 Uiso calc PR 0.743(4) A 1
H H22C 0.9663 0.4730 0.8472 0.075 Uiso calc PR 0.743(4) A 1
O O3B 0.8679(7) 0.7147(9) 0.7386(3) 0.046(3) Uiso d PD 0.257(4) A 2
O O4B 0.6627(11) 0.7507(12) 0.7393(4) 0.051(4) Uiso d PD 0.257(4) A 2
O O21B 0.9789(9) 0.7782(11) 0.6958(4) 0.058(3) Uiso d PD 0.257(4) . 2
C C1B 0.7275(3) 0.4789(4) 0.64577(11) 0.0438(9) Uani d PD 0.257(4) A 2
C C2B 0.8039(15) 0.5405(15) 0.6861(6) 0.038(6) Uiso d PD 0.257(4) A 2
H H2D 0.8011 0.4898 0.7131 0.046 Uiso calc PR 0.257(4) A 2
H H2E 0.8758 0.5307 0.6802 0.046 Uiso calc PR 0.257(4) A 2
C C3B 0.7942(9) 0.6733(11) 0.6995(4) 0.038(3) Uiso d PD 0.257(4) A 2
H H3B 0.8021 0.7270 0.6735 0.046 Uiso calc PR 0.257(4) A 2
C C4B 0.6841(9) 0.6913(14) 0.7080(5) 0.038(3) Uiso d PD 0.257(4) A 2
C C21B 0.9549(10) 0.7718(14) 0.7303(4) 0.039(3) Uiso d PD 0.257(4) . 2
C C22B 1.0088(14) 0.8293(18) 0.7739(5) 0.055(4) Uiso d PD 0.257(4) A 2
H H22D 1.0709 0.7799 0.7872 0.083 Uiso calc PR 0.257(4) A 2
H H22E 0.9602 0.8320 0.7947 0.083 Uiso calc PR 0.257(4) A 2
H H22F 1.0308 0.9137 0.7682 0.083 Uiso calc PR 0.257(4) A 2
C C5 0.5996(3) 0.6111(4) 0.67832(13) 0.0465(10) Uani d . 1 . .
C C6 0.6200(2) 0.5380(3) 0.64475(11) 0.0340(8) Uani d . 1 A .
C C7 0.5385(2) 0.5087(3) 0.60463(10) 0.0285(7) Uani d . 1 . .
H H7 0.5563 0.5194 0.5759 0.034 Uiso calc R 1 A .
C C8 0.4415(2) 0.4683(3) 0.60543(11) 0.0310(7) Uani d . 1 A .
H H8 0.4235 0.4599 0.6342 0.037 Uiso calc R 1 . .
C C9 0.3610(2) 0.4362(3) 0.56609(10) 0.0279(7) Uani d . 1 . .
C C10 0.2652(2) 0.3960(3) 0.57222(11) 0.0315(7) Uani d . 1 A .
H H10 0.2575 0.3832 0.6024 0.038 Uiso calc R 1 . .
C C11 0.1752(2) 0.3712(3) 0.53719(11) 0.0298(7) Uani d . 1 . .
H H11 0.1828 0.3822 0.5069 0.036 Uiso calc R 1 A .
C C12 0.0804(2) 0.3333(3) 0.54402(11) 0.0289(7) Uani d . 1 A .
H H12 0.0753 0.3136 0.5741 0.035 Uiso calc R 1 . .
C C13 -0.0138(2) 0.3203(3) 0.50945(10) 0.0278(7) Uani d . 1 . .
C C14 -0.1055(2) 0.2856(3) 0.52153(11) 0.0291(7) Uani d . 1 A .
H H14 -0.1013 0.2693 0.5527 0.035 Uiso calc R 1 . .
C C15 -0.2070(2) 0.2707(3) 0.49289(11) 0.0293(7) Uani d . 1 . .
H H15 -0.2145 0.2914 0.4619 0.035 Uiso calc R 1 A .
C C16 0.7122(5) 0.3328(5) 0.6457(2) 0.0474(13) Uani d PDU 0.743(4) A 1
H H16A 0.7788 0.2921 0.6439 0.071 Uiso calc PR 0.743(4) A 1
H H16B 0.6577 0.3087 0.6197 0.071 Uiso calc PR 0.743(4) A 1
H H16C 0.6907 0.3074 0.6736 0.071 Uiso calc PR 0.743(4) A 1
C C17 0.7701(4) 0.5087(8) 0.60408(16) 0.0474(14) Uani d PDU 0.743(4) A 1
H H17A 0.8415 0.4750 0.6074 0.071 Uiso calc PR 0.743(4) A 1
H H17B 0.7721 0.5988 0.6002 0.071 Uiso calc PR 0.743(4) A 1
H H17C 0.7244 0.4717 0.5776 0.071 Uiso calc PR 0.743(4) A 1
C C16B 0.723(3) 0.3478(19) 0.6298(11) 0.112(14) Uiso d PD 0.257(4) A 2
H H16D 0.6493 0.3253 0.6173 0.168 Uiso calc PR 0.257(4) A 2
H H16E 0.7512 0.2930 0.6552 0.168 Uiso calc PR 0.257(4) A 2
H H16F 0.7643 0.3390 0.6064 0.168 Uiso calc PR 0.257(4) A 2
C C17B 0.774(2) 0.566(2) 0.6114(8) 0.074(8) Uiso d PD 0.257(4) A 2
H H17D 0.7871 0.6495 0.6243 0.110 Uiso calc PR 0.257(4) A 2
H H17E 0.7238 0.5710 0.5826 0.110 Uiso calc PR 0.257(4) A 2
H H17F 0.8409 0.5312 0.6065 0.110 Uiso calc PR 0.257(4) A 2
C C18 0.4987(3) 0.6817(4) 0.67708(13) 0.0500(10) Uani d . 1 A .
H H18A 0.4617 0.6924 0.6457 0.075 Uiso calc R 1 . .
H H18B 0.5149 0.7632 0.6911 0.075 Uiso calc R 1 . .
H H18C 0.4538 0.6354 0.6937 0.075 Uiso calc R 1 . .
C C19 0.3862(2) 0.4522(3) 0.52046(10) 0.0304(7) Uani d . 1 A .
H H19A 0.3309 0.4135 0.4977 0.046 Uiso calc R 1 . .
H H19B 0.4540 0.4129 0.5199 0.046 Uiso calc R 1 . .
H H19C 0.3902 0.5408 0.5138 0.046 Uiso calc R 1 . .
C C20 -0.0072(2) 0.3484(3) 0.46176(11) 0.0324(7) Uani d . 1 A .
H H20A -0.0771 0.3397 0.4423 0.049 Uiso calc R 1 . .
H H20B 0.0418 0.2904 0.4519 0.049 Uiso calc R 1 . .
H H20C 0.0182 0.4334 0.4598 0.049 Uiso calc R 1 . .
O O1S 0.5479(16) 0.325(2) 0.7471(7) 0.152(10) Uiso d PD 0.22 . 3
O O2S 0.6797(14) 0.4532(16) 0.7699(6) 0.106(6) Uiso d PD 0.22 B 3
C C1S 0.6170(16) 0.3579(19) 0.7746(6) 0.104(9) Uiso d PD 0.22 B 3
C C2S 0.6516(17) 0.3024(19) 0.8190(6) 0.071(6) Uiso d PD 0.22 B 3
H H2S1 0.6027 0.2361 0.8232 0.107 Uiso calc PR 0.22 B 3
H H2S2 0.6528 0.3658 0.8423 0.107 Uiso calc PR 0.22 B 3
H H2S3 0.7224 0.2679 0.8215 0.107 Uiso calc PR 0.22 B 3
C C3S 0.746(3) 0.512(3) 0.8059(13) 0.22(4) Uiso d PD 0.22 B 3
H H3S1 0.7149 0.5018 0.8329 0.260 Uiso calc PR 0.22 B 3
H H3S2 0.7446 0.6021 0.7990 0.260 Uiso calc PR 0.22 B 3
C C4S 0.859(3) 0.475(5) 0.8190(16) 0.15(2) Uiso d PD 0.22 B 3
H H4S1 0.8983 0.5390 0.8387 0.231 Uiso calc PR 0.22 B 3
H H4S2 0.8887 0.4668 0.7919 0.231 Uiso calc PR 0.22 B 3
H H4S3 0.8646 0.3961 0.8351 0.231 Uiso calc PR 0.22 B 3

loop_
_atom_site_aniso_label
_atom_site_aniso_U_11
_atom_site_aniso_U_22
_atom_site_aniso_U_33
_atom_site_aniso_U_12
_atom_site_aniso_U_13
_atom_site_aniso_U_23
O3 0.0348(17) 0.081(3) 0.0312(15) 0.0048(17) -0.0013(13) -0.0064(16)
O4 0.045(2) 0.091(4) 0.040(2) 0.005(2) -0.0026(17) -0.027(2)
O21 0.052(3) 0.131(5) 0.043(2) -0.007(2) 0.0074(18) 0.002(3)
C1 0.0272(16) 0.069(2) 0.0323(17) 0.0071(17) -0.0002(13) -0.0107(17)
C2 0.028(3) 0.056(4) 0.032(2) 0.012(2) -0.0059(16) -0.003(3)
C3 0.036(2) 0.065(3) 0.033(2) 0.001(2) -0.0014(17) -0.002(2)
C4 0.033(2) 0.073(4) 0.031(2) 0.003(2) 0.0056(18) -0.011(2)
C21 0.043(3) 0.070(4) 0.032(2) 0.007(3) 0.000(2) -0.010(2)
C22 0.061(3) 0.052(3) 0.031(2) 0.003(3) -0.006(2) -0.006(2)
C1B 0.0272(16) 0.069(2) 0.0323(17) 0.0071(17) -0.0002(13) -0.0107(17)
C5 0.0281(17) 0.065(3) 0.045(2) -0.0028(17) 0.0043(15) -0.0190(19)
C6 0.0266(16) 0.0411(19) 0.0332(17) -0.0021(14) 0.0036(13) -0.0021(14)
C7 0.0295(16) 0.0248(16) 0.0302(16) 0.0030(13) 0.0036(13) 0.0012(13)
C8 0.0295(16) 0.0304(17) 0.0317(16) 0.0000(14) 0.0028(13) 0.0037(13)
C9 0.0274(16) 0.0207(15) 0.0342(17) 0.0020(13) 0.0030(13) 0.0012(13)
C10 0.0325(17) 0.0267(16) 0.0342(17) -0.0005(14) 0.0043(13) 0.0015(13)
C11 0.0313(16) 0.0219(16) 0.0353(17) 0.0014(13) 0.0048(13) -0.0016(13)
C12 0.0285(16) 0.0210(15) 0.0363(17) 0.0007(13) 0.0044(13) -0.0025(13)
C13 0.0277(16) 0.0156(14) 0.0388(18) 0.0016(12) 0.0038(13) -0.0069(12)
C14 0.0301(16) 0.0182(14) 0.0379(17) 0.0008(13) 0.0044(13) -0.0041(13)
C15 0.0299(16) 0.0179(14) 0.0386(17) 0.0015(12) 0.0036(13) -0.0049(13)
C16 0.042(3) 0.059(3) 0.036(3) 0.027(2) -0.007(2) -0.015(2)
C17 0.023(2) 0.088(5) 0.030(2) 0.009(3) 0.0030(18) -0.012(3)
C18 0.042(2) 0.054(2) 0.052(2) 0.0042(19) 0.0061(17) -0.0153(19)
C19 0.0263(16) 0.0255(16) 0.0373(17) -0.0011(13) 0.0016(13) -0.0039(13)
C20 0.0287(16) 0.0251(16) 0.0410(18) -0.0017(13) 0.0012(13) -0.0037(14)

loop_
_atom_type_symbol
_atom_type_description
_atom_type_scat_dispersion_real
_atom_type_scat_dispersion_imag
_atom_type_scat_source
C C 0.0033 0.0016 'International Tables Vol C Tables 4.2.6.8 and 6.1.1.4'
H H 0.0000 0.0000 'International Tables Vol C Tables 4.2.6.8 and 6.1.1.4'
O O 0.0106 0.0060 'International Tables Vol C Tables 4.2.6.8 and 6.1.1.4'

loop_
_geom_angle_atom_site_label_1
_geom_angle_atom_site_label_2
_geom_angle_atom_site_label_3
_geom_angle_site_symmetry_1
_geom_angle_site_symmetry_3
_geom_angle
_geom_angle_publ_flag
C21 O3 C3 . . 114.7(4) ?
C17 C1 C2 . . 112.2(4) ?
C17 C1 C6 . . 112.4(3) ?
C2 C1 C6 . . 114.2(4) ?
C17 C1 C16 . . 106.1(5) ?
C2 C1 C16 . . 103.5(4) ?
C6 C1 C16 . . 107.5(3) ?
C3 C2 C1 . . 113.6(4) ?
C3 C2 H2A . . 108.8 ?
C1 C2 H2A . . 108.8 ?
C3 C2 H2B . . 108.8 ?
C1 C2 H2B . . 108.8 ?
H2A C2 H2B . . 107.7 ?
O3 C3 C2 . . 109.3(4) ?
O3 C3 C4 . . 109.7(4) ?
C2 C3 C4 . . 109.1(5) ?
O3 C3 H3 . . 109.6 ?
C2 C3 H3 . . 109.6 ?
C4 C3 H3 . . 109.6 ?
O4 C4 C3 . . 124.0(5) ?
O4 C4 C5 . . 120.0(5) ?
C3 C4 C5 . . 116.0(4) ?
O21 C21 O3 . . 124.5(5) ?
O21 C21 C22 . . 125.3(5) ?
O3 C21 C22 . . 110.1(5) ?
C21B O3B C3B . . 115.5(9) ?
C22B O21B C21B 2_756 . 42.5(11) ?
C3B C2B H2D . . 106.6 ?
C3B C2B H2E . . 106.6 ?
H2D C2B H2E . . 106.5 ?
O3B C3B C2B . . 116.2(11) ?
O3B C3B C4B . . 108.2(9) ?
C2B C3B C4B . . 107.6(12) ?
O3B C3B H3B . . 108.2 ?
C2B C3B H3B . . 108.2 ?
C4B C3B H3B . . 108.2 ?
O4B C4B C3B . . 124.8(12) ?
O4B C4B C5 . . 120.0(11) ?
C3B C4B C5 . . 114.5(9) ?
C22B C21B O21B 2_756 . 62.2(16) ?
C22B C21B O3B 2_756 . 157(2) ?
O21B C21B O3B . . 125.9(12) ?
C22B C21B C22B 2_756 . 69(2) ?
O21B C21B C22B . . 127.6(14) ?
O3B C21B C22B . . 106.5(11) ?
C22B C21B C21B 2_756 2_756 74.8(16) ?
O21B C21B C21B . 2_756 114.2(15) ?
O3B C21B C21B . 2_756 113.7(12) ?
C22B C21B C21B . 2_756 31.3(8) ?
C21B C22B H22D . . 109.5 ?
C21B C22B H22E . . 109.5 ?
H22D C22B H22E . . 109.5 ?
C21B C22B H22F . . 109.5 ?
H22D C22B H22F . . 109.5 ?
H22E C22B H22F . . 109.5 ?
C6 C5 C18 . . 125.3(3) ?
C6 C5 C4 . . 118.1(3) ?
C18 C5 C4 . . 116.4(3) ?
C6 C5 C4B . . 122.8(5) ?
C18 C5 C4B . . 104.0(5) ?
C4 C5 C4B . . 36.4(6) ?
C5 C6 C7 . . 121.8(3) ?
C5 C6 C1 . . 123.1(3) ?
C7 C6 C1 . . 115.2(3) ?
C8 C7 C6 . . 125.1(3) ?
C8 C7 H7 . . 117.5 ?
C6 C7 H7 . . 117.5 ?
C7 C8 C9 . . 125.7(3) ?
C7 C8 H8 . . 117.2 ?
C9 C8 H8 . . 117.2 ?
C10 C9 C8 . . 119.0(3) ?
C10 C9 C19 . . 122.7(3) ?
C8 C9 C19 . . 118.2(3) ?
C9 C10 C11 . . 125.8(3) ?
C9 C10 H10 . . 117.1 ?
C11 C10 H10 . . 117.1 ?
C12 C11 C10 . . 124.9(3) ?
C12 C11 H11 . . 117.5 ?
C10 C11 H11 . . 117.5 ?
C11 C12 C13 . . 125.5(3) ?
C11 C12 H12 . . 117.3 ?
C13 C12 H12 . . 117.3 ?
C14 C13 C12 . . 119.1(3) ?
C14 C13 C20 . . 122.6(3) ?
C12 C13 C20 . . 118.2(3) ?
C13 C14 C15 . . 127.8(3) ?
C13 C14 H14 . . 116.1 ?
C15 C14 H14 . . 116.1 ?
C15 C15 C14 7_456 . 124.2(4) ?
C15 C15 H15 7_456 . 117.9 ?
C14 C15 H15 . . 117.9 ?
H16D C16B H16E . . 109.5 ?
H16D C16B H16F . . 109.5 ?
H16E C16B H16F . . 109.5 ?
H17D C17B H17E . . 109.5 ?
H17D C17B H17F . . 109.5 ?
H17E C17B H17F . . 109.5 ?
C5 C18 H18A . . 109.5 ?
C5 C18 H18B . . 109.5 ?
H18A C18 H18B . . 109.5 ?
C5 C18 H18C . . 109.5 ?
H18A C18 H18C . . 109.5 ?
H18B C18 H18C . . 109.5 ?
C9 C19 H19A . . 109.5 ?
C9 C19 H19B . . 109.5 ?
H19A C19 H19B . . 109.5 ?
C9 C19 H19C . . 109.5 ?
H19A C19 H19C . . 109.5 ?
H19B C19 H19C . . 109.5 ?
C13 C20 H20A . . 109.5 ?
C13 C20 H20B . . 109.5 ?
H20A C20 H20B . . 109.5 ?
C13 C20 H20C . . 109.5 ?
H20A C20 H20C . . 109.5 ?
H20B C20 H20C . . 109.5 ?
C1S O1S O1S . 2_656 122(3) ?
C1S O2S C3S . . 124.1(19) ?
O1S C1S O2S . . 124.3(13) ?
O1S C1S C2S . . 126.1(14) ?
O2S C1S C2S . . 109.5(11) ?
C1S C2S H2S1 . . 109.5 ?
C1S C2S H2S2 . . 109.5 ?
H2S1 C2S H2S2 . . 109.5 ?
C1S C2S H2S3 . . 109.5 ?
H2S1 C2S H2S3 . . 109.5 ?
H2S2 C2S H2S3 . . 109.5 ?
O2S C3S C4S . . 120(3) ?
O2S C3S H3S1 . . 107.3 ?
C4S C3S H3S1 . . 107.3 ?
O2S C3S H3S2 . . 107.3 ?
C4S C3S H3S2 . . 107.3 ?
H3S1 C3S H3S2 . . 106.9 ?
C3S C4S H4S1 . . 109.5 ?
C3S C4S H4S2 . . 109.5 ?
H4S1 C4S H4S2 . . 109.5 ?
C3S C4S H4S3 . . 109.5 ?
H4S1 C4S H4S3 . . 109.5 ?
H4S2 C4S H4S3 . . 109.5 ?

loop_
_geom_bond_atom_site_label_1
_geom_bond_atom_site_label_2
_geom_bond_site_symmetry_2
_geom_bond_distance
_geom_bond_publ_flag
O3 C21 . 1.341(7) ?
O3 C3 . 1.444(5) ?
O4 C4 . 1.227(6) ?
O21 C21 . 1.178(8) ?
C1 C17 . 1.512(6) ?
C1 C2 . 1.520(6) ?
C1 C6 . 1.528(5) ?
C1 C16 . 1.589(7) ?
C2 C3 . 1.473(8) ?
C2 H2A . 0.9900 ?
C2 H2B . 0.9900 ?
C3 C4 . 1.520(7) ?
C3 H3 . 1.0000 ?
C4 C5 . 1.521(6) ?
C21 C22 . 1.497(7) ?
C22 H22A . 0.9800 ?
C22 H22B . 0.9800 ?
C22 H22C . 0.9800 ?
O3B C21B . 1.352(14) ?
O3B C3B . 1.432(12) ?
O4B C4B . 1.222(14) ?
O21B C22B 2_756 1.05(2) ?
O21B C21B . 1.151(14) ?
C2B C3B . 1.501(15) ?
C2B H2D . 0.9900 ?
C2B H2E . 0.9900 ?
C3B C4B . 1.514(14) ?
C3B H3B . 1.0000 ?
C4B C5 . 1.535(13) ?
C21B C22B 2_756 0.805(19) ?
C21B C22B . 1.494(15) ?
C21B C21B 2_756 1.49(2) ?
C22B H22D . 0.9800 ?
C22B H22E . 0.9800 ?
C22B H22F . 0.9800 ?
C5 C6 . 1.354(5) ?
C5 C18 . 1.508(5) ?
C6 C7 . 1.471(4) ?
C7 C8 . 1.336(4) ?
C7 H7 . 0.9500 ?
C8 C9 . 1.456(4) ?
C8 H8 . 0.9500 ?
C9 C10 . 1.364(4) ?
C9 C19 . 1.493(4) ?
C10 C11 . 1.432(4) ?
C10 H10 . 0.9500 ?
C11 C12 . 1.351(4) ?
C11 H11 . 0.9500 ?
C12 C13 . 1.443(4) ?
C12 H12 . 0.9500 ?
C13 C14 . 1.366(4) ?
C13 C20 . 1.494(4) ?
C14 C15 . 1.429(4) ?
C14 H14 . 0.9500 ?
C15 C15 7_456 1.351(6) ?
C15 H15 . 0.9500 ?
C16 H16A . 0.9800 ?
C16 H16B . 0.9800 ?
C16 H16C . 0.9800 ?
C17 H17A . 0.9800 ?
C17 H17B . 0.9800 ?
C17 H17C . 0.9800 ?
C16B H16D . 0.9800 ?
C16B H16E . 0.9800 ?
C16B H16F . 0.9800 ?
C17B H17D . 0.9800 ?
C17B H17E . 0.9800 ?
C17B H17F . 0.9800 ?
C18 H18A . 0.9800 ?
C18 H18B . 0.9800 ?
C18 H18C . 0.9800 ?
C19 H19A . 0.9800 ?
C19 H19B . 0.9800 ?
C19 H19C . 0.9800 ?
C20 H20A . 0.9800 ?
C20 H20B . 0.9800 ?
C20 H20C . 0.9800 ?
O1S C1S . 1.148(14) ?
O1S O1S 2_656 1.29(5) ?
O2S C1S . 1.337(15) ?
O2S C3S . 1.399(19) ?
C1S C2S . 1.457(13) ?
C2S H2S1 . 0.9800 ?
C2S H2S2 . 0.9800 ?
C2S H2S3 . 0.9800 ?
C3S C4S . 1.489(15) ?
C3S H3S1 . 0.9900 ?
C3S H3S2 . 0.9900 ?
C4S H4S1 . 0.9800 ?
C4S H4S2 . 0.9800 ?
C4S H4S3 . 0.9800 ?

loop_
_geom_torsion_atom_site_label_1
_geom_torsion_atom_site_label_2
_geom_torsion_atom_site_label_3
_geom_torsion_atom_site_label_4
_geom_torsion_site_symmetry_1
_geom_torsion_site_symmetry_2
_geom_torsion_site_symmetry_3
_geom_torsion_site_symmetry_4
_geom_torsion
_geom_torsion_publ_flag
C17 C1 C2 C3 . . . . 162.7(6) ?
C6 C1 C2 C3 . . . . 33.2(8) ?
C16 C1 C2 C3 . . . . -83.4(7) ?
C21 O3 C3 C2 . . . . -158.0(6) ?
C21 O3 C3 C4 . . . . 82.4(6) ?
C1 C2 C3 O3 . . . . -177.7(5) ?
C1 C2 C3 C4 . . . . -57.7(7) ?
O3 C3 C4 O4 . . . . -11.8(8) ?
C2 C3 C4 O4 . . . . -131.6(6) ?
O3 C3 C4 C5 . . . . 168.6(4) ?
C2 C3 C4 C5 . . . . 48.9(6) ?
C3 O3 C21 O21 . . . . 1.8(9) ?
C3 O3 C21 C22 . . . . 178.4(5) ?
C21B O3B C3B C2B . . . . 95.3(16) ?
C21B O3B C3B C4B . . . . -143.5(12) ?
O3B C3B C4B O4B . . . . 12(2) ?
C2B C3B C4B O4B . . . . 138.1(17) ?
O3B C3B C4B C5 . . . . -158.8(10) ?
C2B C3B C4B C5 . . . . -32.5(16) ?
C22B O21B C21B O3B 2_756 . . . 154(3) ?
C22B O21B C21B C22B 2_756 . . . -22.5(18) ?
C22B O21B C21B C21B 2_756 . . 2_756 -55.7(16) ?
C3B O3B C21B C22B . . . 2_756 94(5) ?
C3B O3B C21B O21B . . . . -8(2) ?
C3B O3B C21B C22B . . . . 168.7(11) ?
C3B O3B C21B C21B . . . 2_756 -158.8(9) ?
O4 C4 C5 C6 . . . . 166.0(5) ?
C3 C4 C5 C6 . . . . -14.4(7) ?
O4 C4 C5 C18 . . . . -19.5(7) ?
C3 C4 C5 C18 . . . . 160.1(4) ?
O4 C4 C5 C4B . . . . 58.0(9) ?
C3 C4 C5 C4B . . . . -122.5(9) ?
O4B C4B C5 C6 . . . . -176.4(11) ?
C3B C4B C5 C6 . . . . -5.3(15) ?
O4B C4B C5 C18 . . . . 33.4(15) ?
C3B C4B C5 C18 . . . . -155.5(10) ?
O4B C4B C5 C4 . . . . -82.3(15) ?
C3B C4B C5 C4 . . . . 88.8(13) ?
C18 C5 C6 C7 . . . . -7.2(6) ?
C4 C5 C6 C7 . . . . 166.8(4) ?
C4B C5 C6 C7 . . . . -151.0(8) ?
C18 C5 C6 C1 . . . . 173.7(4) ?
C4 C5 C6 C1 . . . . -12.4(6) ?
C4B C5 C6 C1 . . . . 29.8(9) ?
C17 C1 C6 C5 . . . . -126.0(5) ?
C2 C1 C6 C5 . . . . 3.4(6) ?
C16 C1 C6 C5 . . . . 117.6(4) ?
C17 C1 C6 C7 . . . . 54.8(5) ?
C2 C1 C6 C7 . . . . -175.9(4) ?
C16 C1 C6 C7 . . . . -61.6(4) ?
C5 C6 C7 C8 . . . . -49.1(5) ?
C1 C6 C7 C8 . . . . 130.2(4) ?
C6 C7 C8 C9 . . . . -178.4(3) ?
C7 C8 C9 C10 . . . . 179.9(3) ?
C7 C8 C9 C19 . . . . -1.8(5) ?
C8 C9 C10 C11 . . . . 174.2(3) ?
C19 C9 C10 C11 . . . . -4.0(5) ?
C9 C10 C11 C12 . . . . -178.8(3) ?
C10 C11 C12 C13 . . . . 173.2(3) ?
C11 C12 C13 C14 . . . . -177.5(3) ?
C11 C12 C13 C20 . . . . 1.2(4) ?
C12 C13 C14 C15 . . . . 178.3(3) ?
C20 C13 C14 C15 . . . . -0.4(5) ?
C13 C14 C15 C15 . . . 7_456 176.2(4) ?
O1S O1S C1S O2S 2_656 . . . -119(2) ?
O1S O1S C1S C2S 2_656 . . . 62(2) ?
C3S O2S C1S O1S . . . . 164(3) ?
C3S O2S C1S C2S . . . . -17(3) ?
C1S O2S C3S C4S . . . . 96(4) ?
